data_7716980
loop_
_publ_author_name
'Trovarelli, Letizia'
'Mirarchi, Alessandra'
'Arcuri, Cataldo'
'Bruscoli, Stefano'
'Bereshchenko, Oxana'
'Febo, Marta'
'Carniato, Fabio'
'Costantino, Ferdinando'

_publ_section_title
;
 Relaxometric properties and biocompatibility of a novel nanostructured
 fluorinated gadolinium metal-organic framework.
;
_journal_issue 38
_journal_name_full 'Dalton transactions (Cambridge, England : 2003)'
_journal_page_first 15937
_journal_page_last 15945
_journal_paper_doi 10.1039/d4dt02134g
_journal_volume 53
_journal_year 2024
_chemical_formula_moiety 'C12 H2 F6 Gd O7, C3 H6 N O'
_chemical_formula_sum 'C15 H8 F6 Gd N O8'
_chemical_formula_weight 601.47
_chemical_name_systematic
;
 GdF4BDC
;
_space_group_IT_number 14
_space_group_name_Hall '-P 2yab'
_space_group_name_H-M_alt 'P 1 21/a 1'
_symmetry_cell_setting monoclinic
_symmetry_space_group_name_H-M 'P 1 21/a 1'
_atom_sites_solution_hydrogens geom
_atom_sites_solution_primary direct
_atom_sites_solution_secondary difmap
_audit_creation_date 2023-11-09T10:18:05-00:00
_audit_creation_method 'WinGX routine CIF_UPDATE'
_audit_update_record
;
2024-06-12 deposited with the CCDC.	2024-09-03 downloaded from the CCDC.
;
_cell_angle_alpha 90
_cell_angle_beta 98.8000(10)
_cell_angle_gamma 90
_cell_formula_units_Z 4
_cell_length_a 7.7894(2)
_cell_length_b 21.8151(6)
_cell_length_c 10.1789(3)
_cell_measurement_reflns_used 1300
_cell_measurement_temperature 293(2)
_cell_measurement_theta_max 25
_cell_measurement_theta_min 2.5
_cell_volume 1709.30(8)
_computing_structure_refinement 'SHELXL-97 (Sheldrick, 1997)'
_computing_structure_solution 'SHELXS-97 (Sheldrick, 1990)'
_diffrn_ambient_temperature 293(2)
_diffrn_measured_fraction_theta_full 0.998
_diffrn_measured_fraction_theta_max 0.998
_diffrn_measurement_device_type 'D8 Venture'
_diffrn_radiation_monochromator graphite
_diffrn_radiation_type MoK\a
_diffrn_radiation_wavelength 0.71073
_diffrn_reflns_av_R_equivalents 0.0478
_diffrn_reflns_av_unetI/netI 0.0255
_diffrn_reflns_limit_h_max 11
_diffrn_reflns_limit_h_min -11
_diffrn_reflns_limit_k_max 31
_diffrn_reflns_limit_k_min -31
_diffrn_reflns_limit_l_max 14
_diffrn_reflns_limit_l_min -14
_diffrn_reflns_number 38028
_diffrn_reflns_theta_full 30.56
_diffrn_reflns_theta_max 30.56
_diffrn_reflns_theta_min 2.23
_exptl_absorpt_coefficient_mu 3.994
_exptl_absorpt_correction_T_max 0.746100
_exptl_absorpt_correction_T_min 0.596300
_exptl_absorpt_correction_type analytical
_exptl_crystal_density_diffrn 2.337
_exptl_crystal_density_method 'not measured'
_exptl_crystal_description
;
 prysmatic
;
_exptl_crystal_F_000 1148
_exptl_crystal_recrystallization_method 'solvothermal synthesis'
_refine_diff_density_max 1.035
_refine_diff_density_min -0.757
_refine_diff_density_rms 0.122
_refine_ls_extinction_method none
_refine_ls_goodness_of_fit_ref 1.111
_refine_ls_hydrogen_treatment mixed
_refine_ls_matrix_type full
_refine_ls_number_parameters 288
_refine_ls_number_reflns 5243
_refine_ls_number_restraints 2
_refine_ls_restrained_S_all 1.111
_refine_ls_R_factor_all 0.0298
_refine_ls_R_factor_gt 0.0247
_refine_ls_shift/su_max 0.001
_refine_ls_shift/su_mean 0
_refine_ls_structure_factor_coef Fsqd
_refine_ls_weighting_details 'calc w=1/[\s^2^(Fo^2^)+(0.0177P)^2^+3.0763P] where P=(Fo^2^+2Fc^2^)/3'
_refine_ls_weighting_scheme calc
_refine_ls_wR_factor_gt 0.0549
_refine_ls_wR_factor_ref 0.0577
_reflns_number_gt 4683
_reflns_number_total 5243
_reflns_threshold_expression >2sigma(I)
_cod_data_source_file d4dt02134g2.cif
_cod_data_source_block lt5_0m
_cod_depositor_comments 'Adding full bibliography for 7716980.cif.'
_cod_original_sg_symbol_H-M 'P 21/a'
_cod_original_formula_sum 'C15 H8 F6 Gd N1 O8'
_cod_database_code 7716980

loop_
_symmetry_equiv_pos_as_xyz
'x, y, z'
'-x+1/2, y+1/2, -z'
'-x, -y, -z'
'x-1/2, -y-1/2, z'

loop_
_atom_site_label
_atom_site_type_symbol
_atom_site_fract_x
_atom_site_fract_y
_atom_site_fract_z
_atom_site_U_iso_or_equiv
_atom_site_adp_type
_atom_site_occupancy
_atom_site_symmetry_multiplicity
_atom_site_calc_flag
_atom_site_refinement_flags
_atom_site_disorder_assembly
_atom_site_disorder_group
Gd01 Gd 0.964319(15) 0.281704(5) 1.011910(12) 0.01338(4) Uani 1 1 d . . .
O4 O 0.9850(3) 0.30999(12) 0.7777(2) 0.0292(5) Uani 1 1 d . . .
F1 F 0.6257(3) 0.33708(9) 0.66050(19) 0.0350(4) Uani 1 1 d . . .
O3 O 0.7566(3) 0.36109(9) 0.9932(2) 0.0253(4) Uani 1 1 d . . .
O5 O 0.7063(3) 0.24277(10) 0.8744(2) 0.0236(4) Uani 1 1 d . . .
O2 O 1.2402(3) 0.25814(10) 1.1495(2) 0.0235(4) Uani 1 1 d . . .
O6 O 0.9369(3) 0.30544(12) 0.2452(2) 0.0308(5) Uani 1 1 d . . .
F2 F 0.7185(3) 0.36046(9) 0.4237(2) 0.0424(5) Uani 1 1 d . . .
F3 F 0.7197(4) 0.12667(10) 0.6017(2) 0.0463(6) Uani 1 1 d . . .
O010 O 0.4885(3) 0.33023(10) 1.0149(3) 0.0332(6) Uani 1 1 d . . .
C10 C 0.4718(5) 0.53179(15) 0.8845(4) 0.0362(8) Uani 1 1 d . . .
F4 F 0.8127(3) 0.15021(10) 0.3635(2) 0.0448(6) Uani 1 1 d . . .
O1 O 1.1393(3) 0.37021(10) 1.0309(3) 0.0293(5) Uani 1 1 d D . .
F6 F 0.4448(6) 0.56187(12) 0.7679(3) 0.0834(12) Uani 1 1 d . . .
C6 C 0.7181(4) 0.18474(14) 0.5583(3) 0.0254(6) Uani 1 1 d . . .
C4 C 0.6740(4) 0.29038(14) 0.5894(3) 0.0233(6) Uani 1 1 d . . .
C5 C 0.6726(4) 0.23150(14) 0.6379(3) 0.0206(5) Uani 1 1 d . . .
C3 C 0.7209(4) 0.30248(14) 0.4665(3) 0.0245(6) Uani 1 1 d . . .
C7 C 0.7640(4) 0.19684(15) 0.4351(3) 0.0258(6) Uani 1 1 d . . .
C020 C 0.5441(4) 0.43707(12) 1.0010(3) 0.0222(6) Uani 1 1 d . . .
C8 C 0.6186(4) 0.21997(13) 0.7719(3) 0.0198(5) Uani 1 1 d . . .
F5 F 0.5238(5) 0.44260(13) 0.7693(3) 0.0828(12) Uani 1 1 d . . .
N1 N 0.9098(9) 0.5003(3) 0.6844(7) 0.0984(19) Uani 1 1 d . . .
C2 C 0.7656(4) 0.25598(14) 0.3861(3) 0.0220(5) Uani 1 1 d . . .
C1 C 0.8164(4) 0.26915(13) 0.2523(3) 0.0203(5) Uani 1 1 d . . .
C027 C 0.6012(4) 0.37016(12) 1.0030(3) 0.0215(5) Uani 1 1 d . . .
C028 C 0.5137(5) 0.47031(15) 0.8856(4) 0.0375(8) Uani 1 1 d . . .
O23 O 1.0682(6) 0.4658(2) 0.8813(7) 0.127(2) Uani 1 1 d . . .
C22 C 0.9550(11) 0.4579(3) 0.7721(9) 0.100(3) Uani 1 1 d . . .
C20 C 1.0040(14) 0.5539(4) 0.6956(12) 0.169(5) Uani 1 1 d . . .
H20A H 0.9586 0.5811 0.6247 0.253 Uiso 1 1 calc R . .
H20B H 1.1235 0.545 0.6905 0.253 Uiso 1 1 calc R . .
H20C H 0.9957 0.5729 0.7794 0.253 Uiso 1 1 calc R . .
C21 C 0.7586(14) 0.4948(4) 0.5723(12) 0.155(4) Uani 1 1 d . . .
H21A H 0.7502 0.5315 0.5196 0.233 Uiso 1 1 calc R . .
H21B H 0.653 0.4891 0.6086 0.233 Uiso 1 1 calc R . .
H21C H 0.7767 0.4603 0.5176 0.233 Uiso 1 1 calc R . .
H1 H 1.266(3) 0.369(3) 1.037(6) 0.10(2) Uiso 1 1 d D . .
H2 H 1.104(9) 0.403(2) 0.966(5) 0.11(2) Uiso 1 1 d D . .

loop_
_atom_site_aniso_label
_atom_site_aniso_U_11
_atom_site_aniso_U_22
_atom_site_aniso_U_33
_atom_site_aniso_U_23
_atom_site_aniso_U_13
_atom_site_aniso_U_12
Gd01 0.01446(6) 0.01279(6) 0.01354(6) 0.00002(4) 0.00417(4) 0.00050(4)
O4 0.0221(10) 0.0463(14) 0.0201(10) 0.0041(9) 0.0060(8) 0.0069(9)
F1 0.0525(12) 0.0294(10) 0.0261(9) -0.0045(8) 0.0158(9) 0.0068(9)
O3 0.0177(9) 0.0162(9) 0.0430(13) 0.0007(9) 0.0076(9) 0.0028(7)
O5 0.0297(10) 0.0270(10) 0.0134(9) 0.0001(8) 0.0010(8) -0.0070(8)
O2 0.0264(10) 0.0284(11) 0.0154(9) 0.0014(8) 0.0027(8) 0.0058(8)
O6 0.0271(11) 0.0487(14) 0.0181(10) -0.0073(10) 0.0081(9) -0.0136(10)
F2 0.0704(16) 0.0270(10) 0.0345(11) 0.0070(8) 0.0230(11) 0.0036(10)
F3 0.0822(18) 0.0266(10) 0.0349(11) 0.0056(9) 0.0244(12) 0.0071(11)
O010 0.0198(10) 0.0139(9) 0.0672(18) 0.0011(10) 0.0114(11) -0.0008(7)
C10 0.054(2) 0.0195(14) 0.0347(18) 0.0058(13) 0.0073(16) 0.0094(14)
F4 0.0760(16) 0.0337(11) 0.0298(11) -0.0044(9) 0.0247(11) 0.0131(11)
O1 0.0233(10) 0.0212(10) 0.0432(14) 0.0022(10) 0.0044(10) -0.0043(8)
F6 0.173(4) 0.0380(14) 0.0407(15) 0.0163(12) 0.0217(19) 0.0404(18)
C6 0.0339(15) 0.0244(14) 0.0190(13) 0.0007(11) 0.0074(12) 0.0022(11)
C4 0.0267(14) 0.0281(15) 0.0157(12) -0.0035(10) 0.0053(11) 0.0012(11)
C5 0.0204(12) 0.0289(14) 0.0127(11) -0.0012(10) 0.0035(10) 0.0000(10)
C3 0.0294(14) 0.0260(14) 0.0187(13) 0.0017(11) 0.0058(11) 0.0008(11)
C7 0.0308(15) 0.0301(15) 0.0177(13) -0.0037(11) 0.0074(11) 0.0041(12)
C020 0.0176(12) 0.0113(11) 0.0382(16) -0.0002(11) 0.0058(11) 0.0018(9)
C8 0.0208(12) 0.0248(13) 0.0142(11) -0.0008(10) 0.0040(9) 0.0024(10)
F5 0.169(4) 0.0407(15) 0.0397(14) -0.0074(12) 0.0187(19) 0.0415(19)
N1 0.106(5) 0.070(4) 0.115(5) 0.021(3) 0.004(4) -0.017(3)
C2 0.0231(13) 0.0305(15) 0.0126(11) -0.0008(10) 0.0038(10) 0.0003(11)
C1 0.0189(12) 0.0283(14) 0.0138(11) -0.0015(10) 0.0028(9) 0.0024(10)
C027 0.0197(12) 0.0119(11) 0.0331(15) -0.0003(10) 0.0052(11) 0.0027(9)
C028 0.058(2) 0.0205(15) 0.0347(18) -0.0021(13) 0.0085(17) 0.0113(15)
O23 0.076(3) 0.094(4) 0.201(6) 0.098(4) -0.013(4) -0.006(3)
C22 0.096(5) 0.065(4) 0.140(7) 0.040(5) 0.019(5) 0.017(4)
C20 0.177(11) 0.096(7) 0.216(13) 0.032(8) -0.026(9) -0.047(7)
C21 0.170(10) 0.109(8) 0.169(11) 0.000(7) -0.028(9) -0.037(7)

loop_
_atom_type_symbol
_atom_type_description
_atom_type_scat_dispersion_real
_atom_type_scat_dispersion_imag
_atom_type_scat_source
C C 0.0033 0.0016 'International Tables Vol C Tables 4.2.6.8 and 6.1.1.4'
O O 0.0106 0.006 'International Tables Vol C Tables 4.2.6.8 and 6.1.1.4'
F F 0.0171 0.0103 'International Tables Vol C Tables 4.2.6.8 and 6.1.1.4'
Gd Gd -0.1653 3.9035 'International Tables Vol C Tables 4.2.6.8 and 6.1.1.4'
N N 0.0061 0.0033 'International Tables Vol C Tables 4.2.6.8 and 6.1.1.4'
H H 0 0 'International Tables Vol C Tables 4.2.6.8 and 6.1.1.4'

loop_
_geom_angle_atom_site_label_1
_geom_angle_atom_site_label_2
_geom_angle_atom_site_label_3
_geom_angle
_geom_angle_site_symmetry_1
_geom_angle_site_symmetry_3
_geom_angle_publ_flag
O1 Gd01 O3 77.64(8) . . ?
O1 Gd01 O5 138.97(8) . . ?
O3 Gd01 O5 73.27(8) . . ?
O1 Gd01 O2 71.14(8) . . ?
O3 Gd01 O2 137.41(8) . . ?
O5 Gd01 O2 147.20(8) . . ?
O1 Gd01 O010 140.73(8) . 4_665 ?
O3 Gd01 O010 141.62(7) . 4_665 ?
O5 Gd01 O010 73.31(8) . 4_665 ?
O2 Gd01 O010 73.90(8) . 4_665 ?
O1 Gd01 O6 83.29(8) . 1_556 ?
O3 Gd01 O6 76.38(9) . 1_556 ?
O5 Gd01 O6 116.30(7) . 1_556 ?
O2 Gd01 O6 71.92(7) . 1_556 ?
O010 Gd01 O6 102.39(9) 4_665 1_556 ?
O1 Gd01 O4 75.77(9) . . ?
O3 Gd01 O4 83.39(8) . . ?
O5 Gd01 O4 72.72(7) . . ?
O2 Gd01 O4 114.99(7) . . ?
O010 Gd01 O4 104.06(9) 4_665 . ?
O6 Gd01 O4 153.54(9) 1_556 . ?
O1 Gd01 O2 132.09(8) . 4_565 ?
O3 Gd01 O2 77.04(7) . 4_565 ?
O5 Gd01 O2 67.71(7) . 4_565 ?
O2 Gd01 O2 103.31(7) . 4_565 ?
O010 Gd01 O2 73.22(7) 4_665 4_565 ?
O6 Gd01 O2 51.48(7) 1_556 4_565 ?
O4 Gd01 O2 139.39(7) . 4_565 ?
O1 Gd01 O5 75.61(8) . 4_665 ?
O3 Gd01 O5 131.31(7) . 4_665 ?
O5 Gd01 O5 103.02(6) . 4_665 ?
O2 Gd01 O5 67.24(7) . 4_665 ?
O010 Gd01 O5 74.83(7) 4_665 4_665 ?
O6 Gd01 O5 138.18(7) 1_556 4_665 ?
O4 Gd01 O5 50.96(7) . 4_665 ?
O2 Gd01 O5 148.05(7) 4_565 4_665 ?
O1 Gd01 C1 108.11(9) . 1_556 ?
O3 Gd01 C1 77.23(8) . 1_556 ?
O5 Gd01 C1 93.06(7) . 1_556 ?
O2 Gd01 C1 85.62(7) . 1_556 ?
O010 Gd01 C1 86.24(8) 4_665 1_556 ?
O6 Gd01 C1 25.41(8) 1_556 1_556 ?
O4 Gd01 C1 158.69(8) . 1_556 ?
O2 Gd01 C1 26.22(7) 4_565 1_556 ?
O5 Gd01 C1 150.16(7) 4_665 1_556 ?
O1 Gd01 C8 76.64(8) . 4_665 ?
O3 Gd01 C8 108.10(8) . 4_665 ?
O5 Gd01 C8 85.54(7) . 4_665 ?
O2 Gd01 C8 92.25(7) . 4_665 ?
O010 Gd01 C8 87.53(8) 4_665 4_665 ?
O6 Gd01 C8 157.72(8) 1_556 4_665 ?
O4 Gd01 C8 25.31(7) . 4_665 ?
O2 Gd01 C8 150.40(7) 4_565 4_665 ?
O5 Gd01 C8 25.88(7) 4_665 4_665 ?
C1 Gd01 C8 173.75(8) 1_556 4_665 ?
C8 O4 Gd01 95.33(17) 4_665 . ?
C027 O3 Gd01 140.68(19) . . ?
C8 O5 Gd01 156.25(19) . . ?
C8 O5 Gd01 91.09(16) . 4_565 ?
Gd01 O5 Gd01 111.78(8) . 4_565 ?
C1 O2 Gd01 146.49(19) 4_666 . ?
C1 O2 Gd01 91.12(16) 4_666 4_665 ?
Gd01 O2 Gd01 111.97(8) . 4_665 ?
C1 O6 Gd01 95.73(17) . 1_554 ?
C027 O010 Gd01 138.08(18) . 4_565 ?
F6 C10 C020 119.1(3) . 3_667 ?
F6 C10 C028 119.1(3) . . ?
C020 C10 C028 121.8(3) 3_667 . ?
F3 C6 C7 119.3(3) . . ?
F3 C6 C5 119.6(3) . . ?
C7 C6 C5 121.1(3) . . ?
F1 C4 C5 119.9(2) . . ?
F1 C4 C3 118.7(3) . . ?
C5 C4 C3 121.4(3) . . ?
C4 C5 C6 117.4(3) . . ?
C4 C5 C8 119.9(2) . . ?
C6 C5 C8 122.6(3) . . ?
F2 C3 C2 119.6(3) . . ?
F2 C3 C4 118.9(3) . . ?
C2 C3 C4 121.5(3) . . ?
F4 C7 C6 118.9(3) . . ?
F4 C7 C2 119.5(3) . . ?
C6 C7 C2 121.6(3) . . ?
C028 C020 C10 116.1(3) . 3_667 ?
C028 C020 C027 122.0(3) . . ?
C10 C020 C027 121.8(3) 3_667 . ?
O4 C8 O5 121.5(3) 4_565 . ?
O4 C8 C5 119.0(3) 4_565 . ?
O5 C8 C5 119.5(3) . . ?
O4 C8 Gd01 59.36(15) 4_565 4_565 ?
O5 C8 Gd01 63.03(14) . 4_565 ?
C5 C8 Gd01 168.0(2) . 4_565 ?
C22 N1 C20 117.6(8) . . ?
C22 N1 C21 124.1(7) . . ?
C20 N1 C21 118.3(7) . . ?
C3 C2 C7 117.0(3) . . ?
C3 C2 C1 121.4(3) . . ?
C7 C2 C1 121.6(3) . . ?
O6 C1 O2 121.0(3) . 4_564 ?
O6 C1 C2 118.8(3) . . ?
O2 C1 C2 120.2(3) 4_564 . ?
O6 C1 Gd01 58.86(14) . 1_554 ?
O2 C1 Gd01 62.66(14) 4_564 1_554 ?
C2 C1 Gd01 170.2(2) . 1_554 ?
O3 C027 O010 126.9(3) . . ?
O3 C027 C020 115.8(2) . . ?
O010 C027 C020 117.3(2) . . ?
F5 C028 C020 119.5(3) . . ?
F5 C028 C10 118.4(3) . . ?
C020 C028 C10 122.1(3) . . ?
N1 C22 O23 124.2(7) . . ?

loop_
_geom_bond_atom_site_label_1
_geom_bond_atom_site_label_2
_geom_bond_distance
_geom_bond_site_symmetry_2
_geom_bond_publ_flag
Gd01 O1 2.354(2) . ?
Gd01 O3 2.358(2) . ?
Gd01 O5 2.421(2) . ?
Gd01 O2 2.433(2) . ?
Gd01 O010 2.449(2) 4_665 ?
Gd01 O6 2.471(2) 1_556 ?
Gd01 O4 2.492(2) . ?
Gd01 O2 2.552(2) 4_565 ?
Gd01 O5 2.570(2) 4_665 ?
Gd01 C1 2.873(3) 1_556 ?
Gd01 C8 2.883(3) 4_665 ?
O4 C8 1.238(3) 4_665 ?
F1 C4 1.337(3) . ?
O3 C027 1.245(3) . ?
O5 C8 1.259(3) . ?
O5 Gd01 2.570(2) 4_565 ?
O2 C1 1.269(3) 4_666 ?
O2 Gd01 2.552(2) 4_665 ?
O6 C1 1.239(4) . ?
O6 Gd01 2.471(2) 1_554 ?
F2 C3 1.337(4) . ?
F3 C6 1.341(4) . ?
O010 C027 1.256(3) . ?
O010 Gd01 2.449(2) 4_565 ?
C10 F6 1.344(4) . ?
C10 C020 1.371(5) 3_667 ?
C10 C028 1.380(5) . ?
F4 C7 1.340(3) . ?
C6 C7 1.380(4) . ?
C6 C5 1.383(4) . ?
C4 C5 1.377(4) . ?
C4 C3 1.382(4) . ?
C5 C8 1.508(4) . ?
C3 C2 1.381(4) . ?
C7 C2 1.384(4) . ?
C020 C028 1.370(5) . ?
C020 C10 1.371(5) 3_667 ?
C020 C027 1.525(4) . ?
C8 O4 1.238(3) 4_565 ?
C8 Gd01 2.883(3) 4_565 ?
F5 C028 1.342(4) . ?
N1 C22 1.297(9) . ?
N1 C20 1.375(10) . ?
N1 C21 1.514(11) . ?
C2 C1 1.503(4) . ?
C1 O2 1.269(3) 4_564 ?
C1 Gd01 2.873(3) 1_554 ?
O23 C22 1.320(10) . ?
